data_2001207
loop_
_publ_author_name
'Lu, T.-H.'
'Chen, B.-H.'
'Chung, C.-S.'

_publ_section_title
;Structure of
 carbonato(<i>C</i>-<i>rac</i>-5,5,7,12,12,14-hexamethyl-1,4,8,11-tetraazacyclotetradecane)cobalt(III)
 perchlorate
;
_journal_issue 11
_journal_name_full 'Acta Crystallographica Section C'
_journal_page_first 1912
_journal_page_last 1914
_journal_paper_doi 10.1107/S0108270193004160
_journal_volume 49
_journal_year 1993
_chemical_formula_sum 'C17 H36 Cl Co N4 O7'
_chemical_formula_weight 502.88
_space_group_IT_number 3
_symmetry_cell_setting orthorhombic
_symmetry_space_group_name_Hall 'P 2x'
_symmetry_space_group_name_H-M 'P 2 1 1'
_atom_type_scat_source IntTabIV
_cell_angle_alpha 90.
_cell_angle_beta 90.
_cell_angle_gamma 90.0
_cell_formula_units_Z 2
_cell_length_a 7.185(5)
_cell_length_b 9.552(3)
_cell_length_c 16.742(3)
_cell_measurement_reflns_used 25
_cell_measurement_temperature 298(3)
_cell_measurement_theta_max 21.0
_cell_measurement_theta_min 10.0
_cell_volume 1149.0(9)
_diffrn_measurement_device 'Nonius CAD-4'
_diffrn_measurement_method \q/2\q
_diffrn_radiation_type MoK\a
_diffrn_radiation_wavelength 0.7093
_diffrn_reflns_av_R_equivalents 0.032
_diffrn_reflns_limit_h_max 8
_diffrn_reflns_limit_h_min 0
_diffrn_reflns_limit_k_max 11
_diffrn_reflns_limit_k_min 0
_diffrn_reflns_limit_l_max 19
_diffrn_reflns_limit_l_min 0
_diffrn_reflns_number 4191
_diffrn_reflns_theta_max 24.9
_diffrn_standards_decay_% .0
_diffrn_standards_interval_time 60
_diffrn_standards_number 3
_exptl_absorpt_coefficient_mu 0.90
_exptl_absorpt_correction_T_max 0.921
_exptl_absorpt_correction_T_min 0.815
_exptl_absorpt_correction_type ' empirical (North, Phillips & Mathews, 1968)'
_exptl_crystal_colour Purple
_exptl_crystal_density_diffrn 1.454
_exptl_crystal_description 'Rectangular pillar'
_exptl_crystal_size_max 0.44
_exptl_crystal_size_mid 0.25
_exptl_crystal_size_min 0.16
_refine_diff_density_max 0.89
_refine_diff_density_min -0.74
_refine_ls_extinction_coef 0.016(2)
_refine_ls_extinction_method ' secondary-extinction correction, NCRVAX'
_refine_ls_goodness_of_fit_obs 1.04
_refine_ls_hydrogen_treatment refU
_refine_ls_number_parameters 166
_refine_ls_number_reflns 1120
_refine_ls_R_factor_obs 0.064
_refine_ls_shift/esd_max 0.016
_refine_ls_structure_factor_coef F
_refine_ls_weighting_details 'w = 1.0/[\s^2^(F~o~) + 0.01|F~o~|^2^]'
_refine_ls_weighting_scheme calc
_refine_ls_wR_factor_obs 0.081
_reflns_number_observed 1120
_reflns_number_total 2034
_reflns_observed_criterion I>=2.5(I)
_cod_data_source_file as1029.cif
_cod_data_source_block as1029_structure_1_of_1
_cod_depositor_comments
;
The following automatic conversions were performed:

'_refine_ls_weighting_scheme' value '1.0/[\s^2^(F~o~) +
0.01|F~o~|^2^]' was changed to 'calc'. New tag
'_refine_ls_weighting_details' was created. The value of the new tag
was set to 'w = 1.0/[\s^2^(F~o~) + 0.01|F~o~|^2^]'.

Automatic conversion script
Id: cif_fix_values 3143 2015-03-26 13:38:13Z robertas 
;
_cod_original_cell_volume 1148.9(8)
_cod_original_sg_symbol_H-M 'P 2 21 21'
_cod_original_formula_sum 'C17 H36 Cl1 Co1 N4 O7'
_cod_database_code 2001207

loop_
_symmetry_equiv_pos_as_xyz
x,y,z
x,-y,-z

loop_
_atom_site_label
_atom_site_fract_x
_atom_site_fract_y
_atom_site_fract_z
Co .40141(11) .0 .0
Cl .7923(5) .5 .0
O(1) .6211(5) -.0570(4) .0552(2)
O(2) .8961(6) .0 .0
O(3) .9231(15) .5094(3) .0670(9)
O(4) .626(2) .434(2) -.029(2)
O(5) .780(2) .3667(18) .0286(18)
N(1) .2240(7) .0754(5) -.0798(3)
N(2) .4020(7) .1927(5) .0497(3)
C .7214(10) 0 .0
C(1) .2517(9) .2300(7) -.0780(4)
C(2) .2529(8) .2758(7) .0036(6)
C(3) .3870(9) .2131(9) .1393(4)
C(4) .3550(14) .3729(9) .1572(5)
C(5) .5704(11) .1718(10) .1760(4)
C(6) .2234(12) -.1297(10) -.1710(4)
C(7) .2328(9) .0256(9) -.1657(4)
C(8) .0723(14) .0896(13) -.2130(5)
H(1) .088 .053 -.054
H(2) .387 .255 -.106
H(3) .142 .281 -.110
H(4) .285 .386 .008
H(5) .117 .255 .031
H(6) .517 .237 .017
H(7) .207 .395 .152
H(8) .431 .438 .111
H(9) .409 .401 .215
H(10) .583 .184 .242
H(11) .683 .234 .150
H(12) .593 .061 .164
H(13) .100 -.167 -.136
H(14) .203 -.161 -.232
H(15) .372 .063 -.179
H(16) -.071 .050 -.199
H(17) .096 .056 -.277
H(18) .075 .199 -.209

loop_
_geom_angle_atom_site_label_1
_geom_angle_atom_site_label_2
_geom_angle_atom_site_label_3
_geom_angle_site_symmetry_1
_geom_angle_site_symmetry_2
_geom_angle_site_symmetry_3
_geom_angle
_geom_angle_publ_flag
O(1) Co O(1) . . 2_555 68.41(17) yes
O(1)i C O(2) . . . 123.9(3) no
O(1) Co N . . . 164.17(18) yes
O(1) Co N(1) . . 2_555 95.84(18) yes
O(1) Co N(2) . . 2_555 86.44(19) yes
O(1) Co N(2) . . . 93.37(19) yes
O(1)i Co N(2)i . . . 93.37(19) no
N(1) Co N(1) . . 2_555 99.94(19) yes
N(1) Co N(2) . . . 87.0(2) yes
N(1) Co N(2) . . 2_555 93.1(2) yes
N(1) C(1) C(2) . . . 108.8(5) yes
N(2) Co N(2) . . 2_555 179.8(2) yes
N(2) C(2) C(1) . . . 108.9(5) yes
N(2) C(3) C(4) . . . 108.9(6) yes
N(2) C(3) C(5) . . . 107.9(5) yes
N(2) C(3) C(6) . . 2_555 109.5(5) yes
C(4) C(3) C(5) . . . 107.7(6) yes
C(4) C(3) C(6) . . 2_555 109.3(6) yes
C(5) C(3) C(6) . . 2_555 113.4(7) yes
Co O(1) C . . . 89.7(3) yes
C(3) C(6) C(7) 2_555 . . 117.9(6) yes
Co N(1) C(1) . . . 105.1(4) yes
Co N(1) C(7) . . . 119.9(4) yes
N(1) C(7) C(6) . . . 111.6(6) yes
N(1) C(7) C(8) . . . 109.6(6) yes
C(1) N(1) C(7) . . . 109.0(5) yes
C(6) C(7) C(8) . . . 109.5(7) yes
Co N(2) C(2) . . . 105.2(4) yes
Co N(2) C(3) . . . 121.6(4) yes
C(2) N(2) C(3) . . . 112.3(5) yes
O(1) C O(1) . . 2_555 112.2(6) yes
O(1) C O(2) . . . 123.9(3) yes

loop_
_geom_bond_atom_site_label_1
_geom_bond_atom_site_label_2
_geom_bond_site_symmetry_1
_geom_bond_site_symmetry_2
_geom_bond_distance
_geom_bond_publ_flag
Co O(1) . . 1.908(4) yes
Co N(1) . . 1.982(5) yes
Co N(2) . . 2.020(5) yes
Cl O(3) . . 1.467(14) yes
Cl O(4) . . 1.43(2) yes
Cl O(5) . . 1.363(18) yes
O(1) C . . 1.292(6) yes
O(2) C . . 1.255(9) yes
N(1) C(1) . . 1.491(8) yes
N(1) C(7) . . 1.516(8) yes
N(2) C(2) . . 1.540(8) yes
N(2) C(3) . . 1.517(9) yes
C(1) C(2) . . 1.433(13) yes
C(3) C(4) . . 1.572(11) yes
C(3) C(5) . . 1.507(10) yes
C(3) C(6) . 2_555 1.516(12) yes
C(6) C(7) . . 1.487(13) yes
C(7) C(8) . . 1.527(11) yes
